data_7014065
loop_
_publ_author_name
'Davenport, Adam J.'
'Davies, David L.'
'Fawcett, John'
'Russell, David R.'

_publ_section_title
;
 Arene-ruthenium complexes with salicyloxazolines: diastereoselective
 synthesis, configurational stability and applications as asymmetric
 catalysts for Diels-Alder reactions.
;
_journal_issue 9
_journal_name_full 'Dalton transactions (Cambridge, England : 2003)'
_journal_page_first 1481
_journal_page_last 1492
_journal_paper_doi 10.1039/b400747f
_journal_year 2004
_chemical_formula_moiety '(C39 H41 N O2 P Ru)(C24 H20 B)'
_chemical_formula_sum 'C63 H61 B N O2 P Ru'
_chemical_formula_weight 1006.98
_chemical_name_systematic
;
?
;
_space_group_IT_number 4
_symmetry_cell_setting monoclinic
_symmetry_space_group_name_Hall 'P 2yb'
_symmetry_space_group_name_H-M 'P 1 21 1'
_atom_sites_solution_hydrogens geom
_atom_sites_solution_primary direct
_atom_sites_solution_secondary difmap
_audit_creation_method SHELXL-97
_cell_angle_alpha 90.00
_cell_angle_beta 99.7740(10)
_cell_angle_gamma 90.00
_cell_formula_units_Z 4
_cell_length_a 14.8561(6)
_cell_length_b 16.7720(7)
_cell_length_c 20.3864(9)
_cell_measurement_reflns_used 5141
_cell_measurement_temperature 180(2)
_cell_measurement_theta_max 39.82
_cell_measurement_theta_min 4.40
_cell_volume 5005.9(4)
_computing_cell_refinement 'Bruker SMART'
_computing_data_collection 'Bruker SMART'
_computing_data_reduction 'Bruker SHELXTL'
_computing_molecular_graphics 'Bruker SHELXTL'
_computing_publication_material 'Bruker SHELXTL'
_computing_structure_refinement 'SHELXL-97 (Sheldrick, 1997)'
_computing_structure_solution 'SHELXS-97 (Sheldrick, 1990)'
_diffrn_ambient_temperature 180(2)
_diffrn_detector_area_resol_mean 0.70
_diffrn_measured_fraction_theta_full 0.993
_diffrn_measured_fraction_theta_max 0.993
_diffrn_measurement_device_type 'CCD area detector'
_diffrn_measurement_method 'phi and omega scans'
_diffrn_radiation_monochromator graphite
_diffrn_radiation_source 'fine-focus sealed tube'
_diffrn_radiation_type MoK\a
_diffrn_radiation_wavelength 0.71073
_diffrn_reflns_av_R_equivalents 0.0555
_diffrn_reflns_av_sigmaI/netI 0.1436
_diffrn_reflns_limit_h_max 18
_diffrn_reflns_limit_h_min -18
_diffrn_reflns_limit_k_max 21
_diffrn_reflns_limit_k_min -21
_diffrn_reflns_limit_l_max 26
_diffrn_reflns_limit_l_min -25
_diffrn_reflns_number 42686
_diffrn_reflns_theta_full 27.00
_diffrn_reflns_theta_max 27.00
_diffrn_reflns_theta_min 1.01
_diffrn_standards_decay_% <1
_exptl_absorpt_coefficient_mu 0.392
_exptl_absorpt_correction_T_max 1.00
_exptl_absorpt_correction_T_min 0.89
_exptl_absorpt_correction_type empirical
_exptl_absorpt_process_details
;
sadabs
;
_exptl_crystal_colour orange
_exptl_crystal_density_diffrn 1.336
_exptl_crystal_density_method 'not measured'
_exptl_crystal_description plate
_exptl_crystal_F_000 2104
_exptl_crystal_size_max 0.04
_exptl_crystal_size_mid 0.15
_exptl_crystal_size_min 0.18
_refine_diff_density_max 0.891
_refine_diff_density_min -0.517
_refine_diff_density_rms 0.063
_refine_ls_abs_structure_details 'Flack H D (1983), Acta Cryst. A39, 876-881'
_refine_ls_abs_structure_Flack -0.022(19)
_refine_ls_extinction_method none
_refine_ls_goodness_of_fit_ref 0.760
_refine_ls_hydrogen_treatment mixed
_refine_ls_matrix_type full
_refine_ls_number_parameters 1253
_refine_ls_number_reflns 20957
_refine_ls_number_restraints 1
_refine_ls_restrained_S_all 0.760
_refine_ls_R_factor_all 0.0750
_refine_ls_R_factor_gt 0.0457
_refine_ls_shift/su_max 0.171
_refine_ls_shift/su_mean 0.016
_refine_ls_structure_factor_coef Fsqd
_refine_ls_weighting_details 'calc w=1/[\s^2^(Fo^2^)+(0.0286P)^2^+0.0000P] where P=(Fo^2^+2Fc^2^)/3'
_refine_ls_weighting_scheme calc
_refine_ls_wR_factor_gt 0.0720
_refine_ls_wR_factor_ref 0.0927
_reflns_number_gt 13185
_reflns_number_total 20957
_reflns_threshold_expression >2sigma(I)
_cod_data_source_file b400747f.txt
_cod_data_source_block 1022
_cod_depositor_comments
;
The following automatic conversions were performed:
'_symmetry_cell_setting' value 'Monoclinic' changed to 'monoclinic'
according to '/home/saulius/struct/CIF-dictionaries/cif_core.dic'
dictionary named 'cif_core.dic' version 2.4.1 from 2010-06-29.

Automatic conversion script
Id: cif_fix_enum 1527 2010-12-29 10:47:43Z saulius 
;
_cod_original_sg_symbol_H-M P2(1)
_cod_database_code 7014065

loop_
_symmetry_equiv_pos_as_xyz
'x, y, z'
'-x, y+1/2, -z'

loop_
_atom_site_label
_atom_site_type_symbol
_atom_site_fract_x
_atom_site_fract_y
_atom_site_fract_z
_atom_site_U_iso_or_equiv
_atom_site_adp_type
_atom_site_occupancy
_atom_site_symmetry_multiplicity
_atom_site_calc_flag
_atom_site_refinement_flags
_atom_site_disorder_assembly
_atom_site_disorder_group
Ru1 Ru 0.80446(3) 0.22055(2) 0.28233(2) 0.02814(11) Uani 1 1 d . . .
P1 P 0.75658(9) 0.09299(8) 0.23993(7) 0.0266(3) Uani 1 1 d . . .
C34 C 0.6390(3) 0.0827(3) 0.1957(2) 0.0268(12) Uani 1 1 d . . .
O1 O 0.8973(2) 0.1554(2) 0.34660(18) 0.0328(9) Uani 1 1 d . . .
N1 N 0.7336(2) 0.2247(3) 0.36307(18) 0.0282(9) Uani 1 1 d . . .
O2 O 0.7275(2) 0.2653(2) 0.46775(15) 0.0417(9) Uani 1 1 d . . .
C27 C 0.7654(3) 0.0167(3) 0.3611(3) 0.0348(14) Uani 1 1 d . . .
H27 H 0.7522 0.0679 0.3771 0.042 Uiso 1 1 calc R . .
C6 C 0.8729(3) 0.2224(3) 0.4469(2) 0.0317(12) Uani 1 1 d . . .
C1 C 0.9265(4) 0.1812(3) 0.4071(3) 0.0342(13) Uani 1 1 d . . .
C23 C 0.7967(3) -0.0690(3) 0.2721(3) 0.0309(13) Uani 1 1 d . . .
H23 H 0.8038 -0.0764 0.2271 0.037 Uiso 1 1 calc R . .
C29 C 0.9186(3) 0.0517(3) 0.1999(3) 0.0354(13) Uani 1 1 d . . .
H29 H 0.9422 0.0583 0.2458 0.042 Uiso 1 1 calc R . .
C18 C 0.7395(4) 0.3250(3) 0.2275(3) 0.0430(17) Uani 1 1 d . . .
H18 H 0.6723 0.3328 0.2253 0.052 Uiso 1 1 calc R . .
C35 C 0.6085(4) 0.0128(3) 0.1630(2) 0.0355(14) Uani 1 1 d . . .
H35 H 0.6492 -0.0310 0.1642 0.043 Uiso 1 1 calc R . .
C38 C 0.4872(4) 0.1363(4) 0.1606(3) 0.0435(15) Uani 1 1 d . . .
H38 H 0.4453 0.1792 0.1597 0.052 Uiso 1 1 calc R . .
C20 C 1.0188(3) 0.2519(4) 0.2595(3) 0.0553(17) Uani 1 1 d . . .
H20A H 1.0574 0.2950 0.2474 0.083 Uiso 1 1 calc R . .
H20B H 1.0255 0.2047 0.2324 0.083 Uiso 1 1 calc R . .
H20C H 1.0375 0.2387 0.3067 0.083 Uiso 1 1 calc R . .
C10 C 0.5798(3) 0.1628(3) 0.3629(3) 0.0367(14) Uani 1 1 d . . .
H10 H 0.5994 0.1270 0.3287 0.044 Uiso 1 1 calc R . .
C7 C 0.7779(3) 0.2371(3) 0.4235(3) 0.0325(13) Uani 1 1 d . . .
C33 C 0.7942(4) 0.0542(3) 0.1102(3) 0.0350(14) Uani 1 1 d . . .
H33 H 0.7313 0.0618 0.0930 0.042 Uiso 1 1 calc R . .
C19 C 0.7073(3) 0.2559(4) 0.1173(2) 0.0452(14) Uani 1 1 d . . .
H19A H 0.6433 0.2619 0.1228 0.068 Uiso 1 1 calc R . .
H19B H 0.7184 0.2005 0.1056 0.068 Uiso 1 1 calc R . .
H19C H 0.7200 0.2914 0.0819 0.068 Uiso 1 1 calc R . .
C28 C 0.8260(3) 0.0640(3) 0.1772(3) 0.0310(13) Uani 1 1 d . . .
C15 C 0.9218(4) 0.2781(3) 0.2476(3) 0.0386(14) Uani 1 1 d . . .
C32 C 0.8538(4) 0.0332(3) 0.0679(3) 0.0415(15) Uani 1 1 d . . .
H32 H 0.8311 0.0274 0.0217 0.050 Uiso 1 1 calc R . .
C22 C 0.7752(3) 0.0070(3) 0.2955(2) 0.0285(12) Uani 1 1 d . . .
C4 C 1.0017(4) 0.2334(4) 0.5365(3) 0.0481(17) Uani 1 1 d . . .
H4 H 1.0282 0.2515 0.5797 0.058 Uiso 1 1 calc R . .
C2 C 1.0184(4) 0.1646(3) 0.4355(3) 0.0392(15) Uani 1 1 d . . .
H2 H 1.0559 0.1347 0.4111 0.047 Uiso 1 1 calc R . .
C36 C 0.5210(4) 0.0053(4) 0.1292(3) 0.0485(17) Uani 1 1 d . . .
H36 H 0.5024 -0.0428 0.1062 0.058 Uiso 1 1 calc R . .
C25 C 0.7969(4) -0.1229(3) 0.3801(3) 0.0414(15) Uani 1 1 d . . .
H25 H 0.8048 -0.1675 0.4092 0.050 Uiso 1 1 calc R . .
C31 C 0.9436(4) 0.0206(4) 0.0906(3) 0.0467(17) Uani 1 1 d . . .
H31 H 0.9833 0.0054 0.0609 0.056 Uiso 1 1 calc R . .
C37 C 0.4605(4) 0.0666(4) 0.1285(3) 0.0512(17) Uani 1 1 d . . .
H37 H 0.3996 0.0608 0.1057 0.061 Uiso 1 1 calc R . .
C39 C 0.5770(4) 0.1443(3) 0.1949(2) 0.0346(14) Uani 1 1 d . . .
H39 H 0.5953 0.1925 0.2178 0.042 Uiso 1 1 calc R . .
C26 C 0.7749(3) -0.0488(3) 0.4040(3) 0.0387(14) Uani 1 1 d . . .
H26 H 0.7665 -0.0430 0.4489 0.046 Uiso 1 1 calc R . .
C9 C 0.6351(3) 0.2406(3) 0.3645(2) 0.0338(13) Uani 1 1 d . . .
H9 H 0.6092 0.2747 0.3256 0.041 Uiso 1 1 calc R . .
C11 C 0.5955(4) 0.1188(3) 0.4288(3) 0.0471(16) Uani 1 1 d . . .
H11A H 0.6612 0.1118 0.4440 0.071 Uiso 1 1 calc R . .
H11B H 0.5659 0.0664 0.4232 0.071 Uiso 1 1 calc R . .
H11C H 0.5695 0.1497 0.4619 0.071 Uiso 1 1 calc R . .
C17 C 0.7989(5) 0.3552(3) 0.2833(3) 0.0403(15) Uani 1 1 d . . .
C30 C 0.9767(4) 0.0301(3) 0.1572(3) 0.0456(16) Uani 1 1 d . . .
H30 H 1.0398 0.0218 0.1738 0.055 Uiso 1 1 calc R . .
C3 C 1.0533(4) 0.1917(3) 0.4981(3) 0.0485(17) Uani 1 1 d . . .
H3 H 1.1156 0.1812 0.5157 0.058 Uiso 1 1 calc R . .
C14 C 0.8609(3) 0.2535(3) 0.1911(2) 0.0370(13) Uani 1 1 d . . .
H14 H 0.8799 0.2100 0.1628 0.044 Uiso 1 1 calc R . .
C12 C 0.4779(3) 0.1820(3) 0.3402(3) 0.0538(17) Uani 1 1 d . . .
H12A H 0.4419 0.1331 0.3405 0.081 Uiso 1 1 calc R . .
H12B H 0.4688 0.2041 0.2951 0.081 Uiso 1 1 calc R . .
H12C H 0.4583 0.2210 0.3707 0.081 Uiso 1 1 calc R . .
C8 C 0.6396(4) 0.2881(3) 0.4285(3) 0.0449(15) Uani 1 1 d . . .
H8A H 0.6373 0.3461 0.4193 0.054 Uiso 1 1 calc R . .
H8B H 0.5886 0.2737 0.4518 0.054 Uiso 1 1 calc R . .
C13 C 0.7683(4) 0.2769(3) 0.1811(3) 0.0354(13) Uani 1 1 d . . .
C24 C 0.8071(4) -0.1317(3) 0.3161(3) 0.0382(14) Uani 1 1 d . . .
H24 H 0.8218 -0.1828 0.3009 0.046 Uiso 1 1 calc R . .
C16 C 0.8902(4) 0.3309(3) 0.2928(3) 0.0411(16) Uani 1 1 d . . .
H16 H 0.9303 0.3422 0.3364 0.049 Uiso 1 1 calc R . .
C5 C 0.9121(4) 0.2484(3) 0.5120(2) 0.0392(14) Uani 1 1 d . . .
H5 H 0.8756 0.2764 0.5384 0.047 Uiso 1 1 calc R . .
Ru2 Ru 0.24029(3) 0.75820(2) 0.25098(2) 0.03029(11) Uani 1 1 d . . .
P1A P 0.24082(9) 0.83334(8) 0.15217(7) 0.0280(3) Uani 1 1 d . . .
O1A O 0.1495(2) 0.8463(2) 0.26576(18) 0.0396(10) Uani 1 1 d . . .
N1A N 0.3357(3) 0.8279(2) 0.3133(2) 0.0305(11) Uani 1 1 d . . .
C27A C 0.0544(4) 0.8205(3) 0.1079(3) 0.0356(14) Uani 1 1 d . . .
H27A H 0.0502 0.8502 0.1470 0.043 Uiso 1 1 calc R . .
C47A C 0.2473(3) 0.2179(4) 0.3681(2) 0.0324(12) Uani 1 1 d . . .
H47A H 0.2105 0.2252 0.3256 0.039 Uiso 1 1 calc R . .
C18A C 0.3109(4) 0.6402(3) 0.2555(3) 0.0454(17) Uani 1 1 d . . .
H18A H 0.3771 0.6391 0.2516 0.054 Uiso 1 1 calc R . .
C45A C 0.4170(3) 0.4510(3) 0.4464(3) 0.0320(13) Uani 1 1 d . . .
H45A H 0.3856 0.4426 0.4828 0.038 Uiso 1 1 calc R . .
C35A C 0.1885(3) 0.9837(3) 0.0972(3) 0.0295(13) Uani 1 1 d . . .
H35A H 0.1670 0.9552 0.0573 0.035 Uiso 1 1 calc R . .
C34A C 0.2260(3) 0.9418(3) 0.1540(3) 0.0269(12) Uani 1 1 d . . .
C23A C 0.1443(3) 0.7591(3) 0.0360(2) 0.0367(13) Uani 1 1 d . . .
H23A H 0.2020 0.7461 0.0246 0.044 Uiso 1 1 calc R . .
C28A C 0.3369(3) 0.8218(3) 0.1068(3) 0.0305(13) Uani 1 1 d . . .
C40A C 0.3754(3) 0.4247(3) 0.3827(3) 0.0297(13) Uani 1 1 d . . .
C1A C 0.1485(3) 0.8814(3) 0.3228(3) 0.0318(13) Uani 1 1 d . . .
O2A O 0.3850(2) 0.8804(2) 0.41405(17) 0.0416(10) Uani 1 1 d . . .
C22A C 0.1397(3) 0.8030(3) 0.0921(2) 0.0299(12) Uani 1 1 d . . .
C13A C 0.1302(4) 0.6750(3) 0.2637(3) 0.0403(15) Uani 1 1 d . . .
C16A C 0.1580(4) 0.6559(3) 0.2036(3) 0.0381(15) Uani 1 1 d . . .
H16A H 0.1143 0.6661 0.1614 0.046 Uiso 1 1 calc R . .
C54A C 0.1238(4) 0.5393(3) 0.4364(3) 0.0476(17) Uani 1 1 d . . .
H54A H 0.1233 0.5957 0.4400 0.057 Uiso 1 1 calc R . .
C51A C 0.3462(3) 0.2677(3) 0.4623(2) 0.0357(13) Uani 1 1 d . . .
H51A H 0.3792 0.3102 0.4860 0.043 Uiso 1 1 calc R . .
C29A C 0.4079(3) 0.7702(3) 0.1320(3) 0.0363(13) Uani 1 1 d . . .
H29A H 0.4064 0.7426 0.1725 0.044 Uiso 1 1 calc R . .
C44A C 0.5010(3) 0.4883(3) 0.4585(3) 0.0356(13) Uani 1 1 d . . .
H44A H 0.5270 0.5032 0.5026 0.043 Uiso 1 1 calc R . .
C6A C 0.2244(4) 0.8892(3) 0.3749(3) 0.0322(13) Uani 1 1 d . . .
C30A C 0.4803(3) 0.7590(4) 0.0985(3) 0.0487(15) Uani 1 1 d . . .
H30A H 0.5279 0.7229 0.1153 0.058 Uiso 1 1 calc R . .
C41A C 0.4255(3) 0.4436(3) 0.3320(3) 0.0352(13) Uani 1 1 d . . .
H41A H 0.4003 0.4290 0.2877 0.042 Uiso 1 1 calc R . .
C33A C 0.3420(3) 0.8630(3) 0.0487(3) 0.0344(13) Uani 1 1 d . . .
H33A H 0.2945 0.8989 0.0310 0.041 Uiso 1 1 calc R . .
C4A C 0.1328(4) 0.9568(3) 0.4449(3) 0.0445(16) Uani 1 1 d . . .
H4A H 0.1261 0.9810 0.4859 0.053 Uiso 1 1 calc R . .
C57A C 0.1273(3) 0.3765(3) 0.4258(2) 0.0327(13) Uani 1 1 d . . .
H57A H 0.1280 0.3199 0.4234 0.039 Uiso 1 1 calc R . .
C43A C 0.5473(4) 0.5038(3) 0.4065(3) 0.0410(15) Uani 1 1 d . . .
H43A H 0.6053 0.5293 0.4145 0.049 Uiso 1 1 calc R . .
C26A C -0.0243(4) 0.7951(3) 0.0670(3) 0.0447(15) Uani 1 1 d . . .
H26A H -0.0825 0.8078 0.0776 0.054 Uiso 1 1 calc R . .
C9A C 0.4373(3) 0.8232(3) 0.3212(3) 0.0339(13) Uani 1 1 d . . .
H9A H 0.4560 0.7678 0.3115 0.041 Uiso 1 1 calc R . .
C48A C 0.2538(3) 0.1426(3) 0.3958(3) 0.0341(14) Uani 1 1 d . . .
H48A H 0.2212 0.0995 0.3726 0.041 Uiso 1 1 calc R . .
C5A C 0.2151(4) 0.9278(3) 0.4353(3) 0.0399(15) Uani 1 1 d . . .
H5A H 0.2669 0.9334 0.4694 0.048 Uiso 1 1 calc R . .
B1A B 0.2773(4) 0.3759(4) 0.3697(3) 0.0293(14) Uani 1 1 d . . .
C50A C 0.3526(4) 0.1931(3) 0.4901(3) 0.0423(15) Uani 1 1 d . . .
H50A H 0.3886 0.1851 0.5328 0.051 Uiso 1 1 calc R . .
C7A C 0.3135(4) 0.8631(3) 0.3646(3) 0.0340(13) Uani 1 1 d . . .
C31A C 0.4830(4) 0.8005(4) 0.0406(3) 0.0454(16) Uani 1 1 d . . .
H31A H 0.5326 0.7927 0.0174 0.055 Uiso 1 1 calc R . .
C39A C 0.2546(3) 0.9847(3) 0.2115(3) 0.0357(14) Uani 1 1 d . . .
H39A H 0.2779 0.9573 0.2516 0.043 Uiso 1 1 calc R . .
C24A C 0.0649(4) 0.7336(3) -0.0041(3) 0.0429(15) Uani 1 1 d . . .
H24A H 0.0686 0.7032 -0.0429 0.051 Uiso 1 1 calc R . .
C32A C 0.4153(3) 0.8525(3) 0.0166(3) 0.0350(14) Uani 1 1 d . . .
H32A H 0.4187 0.8818 -0.0228 0.042 Uiso 1 1 calc R . .
C46A C 0.2922(3) 0.2834(3) 0.3997(2) 0.0265(12) Uani 1 1 d . . .
C53A C 0.1958(4) 0.5010(3) 0.4141(3) 0.0408(15) Uani 1 1 d . . .
H53A H 0.2446 0.5325 0.4037 0.049 Uiso 1 1 calc R . .
C36A C 0.1819(3) 1.0649(3) 0.0972(3) 0.0388(14) Uani 1 1 d . . .
H36A H 0.1562 1.0923 0.0577 0.047 Uiso 1 1 calc R . .
C42A C 0.5074(4) 0.4815(3) 0.3421(3) 0.0429(15) Uani 1 1 d . . .
H42A H 0.5374 0.4927 0.3056 0.052 Uiso 1 1 calc R . .
C63A C 0.2775(4) 0.3285(3) 0.2445(3) 0.0438(15) Uani 1 1 d . . .
H63A H 0.3248 0.2923 0.2617 0.053 Uiso 1 1 calc R . .
C58A C 0.2393(4) 0.3753(3) 0.2902(3) 0.0301(13) Uani 1 1 d . . .
C49A C 0.3073(4) 0.1300(3) 0.4567(3) 0.0401(15) Uani 1 1 d . . .
H49A H 0.3130 0.0781 0.4756 0.048 Uiso 1 1 calc R . .
C2A C 0.0652(4) 0.9130(3) 0.3343(3) 0.0431(15) Uani 1 1 d . . .
H2A H 0.0127 0.9085 0.3007 0.052 Uiso 1 1 calc R . .
C8A C 0.4645(4) 0.8408(3) 0.3961(3) 0.0430(16) Uani 1 1 d . . .
H8A1 H 0.4781 0.7908 0.4217 0.052 Uiso 1 1 calc R . .
H8A2 H 0.5188 0.8759 0.4046 0.052 Uiso 1 1 calc R . .
C25A C -0.0180(4) 0.7514(4) 0.0113(3) 0.0481(15) Uani 1 1 d . . .
H25A H -0.0719 0.7336 -0.0168 0.058 Uiso 1 1 calc R . .
C59A C 0.1713(4) 0.4269(3) 0.2578(3) 0.0432(15) Uani 1 1 d . . .
H59A H 0.1433 0.4624 0.2847 0.052 Uiso 1 1 calc R . .
C52A C 0.2001(3) 0.4188(3) 0.4063(2) 0.0294(12) Uani 1 1 d . . .
C3A C 0.0582(4) 0.9504(3) 0.3933(3) 0.0479(17) Uani 1 1 d . . .
H3A H 0.0012 0.9724 0.3990 0.057 Uiso 1 1 calc R . .
C37A C 0.2122(4) 1.1066(3) 0.1544(3) 0.0416(16) Uani 1 1 d . . .
H37A H 0.2073 1.1630 0.1545 0.050 Uiso 1 1 calc R . .
C38A C 0.2496(4) 1.0670(3) 0.2114(3) 0.0434(15) Uani 1 1 d . . .
H38A H 0.2720 1.0961 0.2508 0.052 Uiso 1 1 calc R . .
C56A C 0.0547(3) 0.4129(3) 0.4483(3) 0.0386(14) Uani 1 1 d . . .
H56A H 0.0065 0.3817 0.4602 0.046 Uiso 1 1 calc R . .
C14A C 0.2873(4) 0.6568(3) 0.3183(3) 0.0493(17) Uani 1 1 d . . .
C19A C 0.3587(4) 0.6555(3) 0.3819(3) 0.064(2) Uani 1 1 d . . .
H19D H 0.3644 0.6012 0.3999 0.096 Uiso 1 1 calc R . .
H19E H 0.3397 0.6915 0.4149 0.096 Uiso 1 1 calc R . .
H19F H 0.4178 0.6730 0.3718 0.096 Uiso 1 1 calc R . .
C15A C 0.1968(4) 0.6752(3) 0.3218(3) 0.0441(16) Uani 1 1 d . . .
H15A H 0.1808 0.6958 0.3644 0.053 Uiso 1 1 calc R . .
C41 C 0.7246(3) 0.7573(4) 0.1267(2) 0.0357(12) Uani 1 1 d . . .
H41 H 0.7288 0.7604 0.1737 0.043 Uiso 1 1 calc R . .
C50 C 0.8632(4) 0.4222(3) 0.0835(3) 0.0405(15) Uani 1 1 d . . .
H50 H 0.8573 0.3662 0.0773 0.049 Uiso 1 1 calc R . .
C59 C 0.8149(4) 0.6023(3) 0.2567(3) 0.0470(17) Uani 1 1 d . . .
H59 H 0.8653 0.5841 0.2376 0.056 Uiso 1 1 calc R . .
C43 C 0.7258(4) 0.8251(4) 0.0242(3) 0.0490(17) Uani 1 1 d . . .
H43 H 0.7300 0.8728 -0.0004 0.059 Uiso 1 1 calc R . .
C46 C 0.7943(3) 0.5458(3) 0.1133(2) 0.0318(13) Uani 1 1 d . . .
C47 C 0.8756(4) 0.5823(3) 0.1017(3) 0.0409(14) Uani 1 1 d . . .
H47 H 0.8822 0.6381 0.1086 0.049 Uiso 1 1 calc R . .
C40 C 0.7106(3) 0.6827(3) 0.0962(3) 0.0309(13) Uani 1 1 d . . .
C57 C 0.5927(4) 0.4900(3) 0.1601(3) 0.0371(14) Uani 1 1 d . . .
H57 H 0.6356 0.4788 0.1992 0.045 Uiso 1 1 calc R . .
C60 C 0.8274(4) 0.6177(4) 0.3254(3) 0.0535(19) Uani 1 1 d . . .
H60 H 0.8858 0.6101 0.3519 0.064 Uiso 1 1 calc R . .
B1 B 0.7113(4) 0.5975(4) 0.1356(3) 0.0309(15) Uani 1 1 d . . .
C53 C 0.5472(4) 0.5621(3) 0.0622(3) 0.0386(14) Uani 1 1 d . . .
H53 H 0.5570 0.6016 0.0308 0.046 Uiso 1 1 calc R . .
C58 C 0.7301(4) 0.6131(3) 0.2157(3) 0.0343(14) Uani 1 1 d . . .
C44 C 0.7127(4) 0.7526(4) -0.0081(3) 0.0476(15) Uani 1 1 d . . .
H44 H 0.7087 0.7502 -0.0550 0.057 Uiso 1 1 calc R . .
C62 C 0.6718(5) 0.6555(3) 0.3155(3) 0.0537(17) Uani 1 1 d . . .
H62 H 0.6216 0.6737 0.3347 0.064 Uiso 1 1 calc R . .
C45 C 0.7053(4) 0.6846(4) 0.0269(3) 0.0414(15) Uani 1 1 d . . .
H45 H 0.6961 0.6357 0.0031 0.050 Uiso 1 1 calc R . .
C51 C 0.7931(4) 0.4634(3) 0.1040(3) 0.0363(14) Uani 1 1 d . . .
H51 H 0.7412 0.4344 0.1121 0.044 Uiso 1 1 calc R . .
C52 C 0.6140(4) 0.5495(3) 0.1175(3) 0.0343(14) Uani 1 1 d . . .
C55 C 0.4483(4) 0.4612(4) 0.0942(3) 0.0500(17) Uani 1 1 d . . .
H55 H 0.3925 0.4323 0.0865 0.060 Uiso 1 1 calc R . .
C42 C 0.7327(4) 0.8276(4) 0.0912(3) 0.0433(16) Uani 1 1 d . . .
H42 H 0.7430 0.8769 0.1141 0.052 Uiso 1 1 calc R . .
C54 C 0.4656(4) 0.5183(4) 0.0511(3) 0.0504(17) Uani 1 1 d . . .
H54 H 0.4216 0.5289 0.0126 0.060 Uiso 1 1 calc R . .
C48 C 0.9462(4) 0.5412(4) 0.0807(3) 0.0476(16) Uani 1 1 d . . .
H48 H 0.9986 0.5692 0.0722 0.057 Uiso 1 1 calc R . .
C63 C 0.6609(4) 0.6405(3) 0.2474(3) 0.0449(16) Uani 1 1 d . . .
H63 H 0.6025 0.6496 0.2213 0.054 Uiso 1 1 calc R . .
C56 C 0.5122(4) 0.4462(4) 0.1484(3) 0.0482(17) Uani 1 1 d . . .
H56 H 0.5019 0.4055 0.1787 0.058 Uiso 1 1 calc R . .
C49 C 0.9407(4) 0.4587(4) 0.0719(3) 0.0438(16) Uani 1 1 d . . .
H49 H 0.9891 0.4293 0.0584 0.053 Uiso 1 1 calc R . .
C10A C 0.4767(4) 0.8819(3) 0.2769(3) 0.0375(14) Uani 1 1 d . . .
H10A H 0.4379 0.8791 0.2318 0.045 Uiso 1 1 calc R . .
C62A C 0.2506(5) 0.3321(4) 0.1767(3) 0.0548(19) Uani 1 1 d . . .
H62A H 0.2794 0.2983 0.1491 0.066 Uiso 1 1 calc R . .
C61 C 0.7554(5) 0.6438(4) 0.3545(3) 0.0508(18) Uani 1 1 d . . .
H61 H 0.7636 0.6536 0.4011 0.061 Uiso 1 1 calc R . .
C11A C 0.4766(4) 0.9688(3) 0.2999(3) 0.0513(17) Uani 1 1 d . . .
H11D H 0.5261 0.9770 0.3376 0.077 Uiso 1 1 calc R . .
H11E H 0.4179 0.9810 0.3135 0.077 Uiso 1 1 calc R . .
H11F H 0.4855 1.0040 0.2632 0.077 Uiso 1 1 calc R . .
C17A C 0.2485(4) 0.6379(3) 0.1989(3) 0.0427(15) Uani 1 1 d . . .
C61A C 0.1843(5) 0.3823(4) 0.1483(3) 0.0579(19) Uani 1 1 d . . .
H61A H 0.1670 0.3850 0.1013 0.069 Uiso 1 1 calc R . .
C21 C 0.7658(5) 0.4115(3) 0.3321(3) 0.062(2) Uani 1 1 d . . .
H21A H 0.8054 0.4070 0.3756 0.093 Uiso 1 1 calc R . .
H21B H 0.7030 0.3976 0.3365 0.093 Uiso 1 1 calc R . .
H21C H 0.7674 0.4664 0.3158 0.093 Uiso 1 1 calc R . .
C60A C 0.1423(4) 0.4298(4) 0.1897(3) 0.0589(19) Uani 1 1 d . . .
H60A H 0.0937 0.4642 0.1714 0.071 Uiso 1 1 calc R . .
C55A C 0.0529(4) 0.4945(4) 0.4533(3) 0.0480(16) Uani 1 1 d . . .
H55A H 0.0032 0.5202 0.4684 0.058 Uiso 1 1 calc R . .
C20A C 0.0328(4) 0.6962(4) 0.2665(3) 0.071(2) Uani 1 1 d . . .
H20D H -0.0020 0.6989 0.2212 0.107 Uiso 1 1 calc R . .
H20E H 0.0307 0.7481 0.2883 0.107 Uiso 1 1 calc R . .
H20F H 0.0061 0.6554 0.2918 0.107 Uiso 1 1 calc R . .
C21A C 0.2744(5) 0.6092(4) 0.1353(3) 0.064(2) Uani 1 1 d . . .
H21D H 0.3398 0.6182 0.1363 0.097 Uiso 1 1 calc R . .
H21E H 0.2393 0.6384 0.0978 0.097 Uiso 1 1 calc R . .
H21F H 0.2612 0.5521 0.1301 0.097 Uiso 1 1 calc R . .
C12A C 0.5720(4) 0.8547(4) 0.2694(3) 0.0606(19) Uani 1 1 d . . .
H12D H 0.5989 0.8935 0.2425 0.091 Uiso 1 1 calc R . .
H12E H 0.5683 0.8025 0.2474 0.091 Uiso 1 1 calc R . .
H12F H 0.6102 0.8505 0.3135 0.091 Uiso 1 1 calc R . .

loop_
_atom_site_aniso_label
_atom_site_aniso_U_11
_atom_site_aniso_U_22
_atom_site_aniso_U_33
_atom_site_aniso_U_23
_atom_site_aniso_U_13
_atom_site_aniso_U_12
Ru1 0.0290(2) 0.0264(2) 0.0280(2) 0.0026(2) 0.00195(19) -0.0025(2)
P1 0.0253(8) 0.0277(8) 0.0270(8) 0.0015(6) 0.0049(6) -0.0006(6)
C34 0.023(3) 0.037(3) 0.019(3) 0.002(2) 0.002(2) 0.000(2)
O1 0.024(2) 0.038(2) 0.033(2) -0.0044(18) -0.0036(17) 0.0015(18)
N1 0.032(2) 0.024(2) 0.028(2) -0.003(2) 0.0041(19) -0.002(2)
O2 0.046(2) 0.044(2) 0.034(2) -0.0134(19) 0.0041(18) 0.002(2)
C27 0.032(3) 0.035(3) 0.036(4) -0.002(3) 0.003(3) 0.000(3)
C6 0.037(3) 0.027(3) 0.028(3) 0.002(3) -0.002(2) -0.015(3)
C1 0.037(3) 0.026(3) 0.038(4) 0.007(3) 0.001(3) -0.012(3)
C23 0.028(3) 0.034(3) 0.031(3) 0.000(3) 0.005(3) 0.004(3)
C29 0.030(3) 0.040(3) 0.034(3) 0.006(3) -0.002(3) -0.001(3)
C18 0.046(4) 0.035(4) 0.046(4) 0.020(3) 0.004(3) 0.003(3)
C35 0.030(3) 0.044(4) 0.032(3) -0.007(3) 0.004(3) -0.003(3)
C38 0.025(3) 0.061(4) 0.042(4) 0.002(3) -0.002(3) 0.006(3)
C20 0.036(3) 0.071(5) 0.057(4) 0.004(4) 0.004(3) -0.018(3)
C10 0.034(3) 0.036(3) 0.042(4) -0.003(3) 0.013(3) 0.001(3)
C7 0.038(3) 0.022(3) 0.039(3) 0.000(2) 0.011(3) -0.002(2)
C33 0.038(3) 0.034(3) 0.032(3) -0.001(3) 0.005(3) 0.000(3)
C19 0.054(4) 0.046(3) 0.033(3) 0.015(3) -0.002(3) 0.006(3)
C28 0.027(3) 0.028(3) 0.041(3) 0.001(3) 0.014(3) -0.002(2)
C15 0.044(4) 0.034(4) 0.039(3) 0.012(3) 0.012(3) -0.014(3)
C32 0.051(4) 0.039(4) 0.038(4) 0.000(3) 0.017(3) -0.004(3)
C22 0.026(3) 0.029(3) 0.030(3) 0.005(2) 0.005(2) 0.000(2)
C4 0.053(4) 0.051(5) 0.033(3) 0.007(3) -0.016(3) -0.020(3)
C2 0.036(4) 0.041(4) 0.039(4) 0.007(3) 0.002(3) -0.002(3)
C36 0.031(4) 0.063(5) 0.051(4) -0.017(3) 0.007(3) -0.016(3)
C25 0.032(3) 0.031(3) 0.059(4) 0.012(3) 0.001(3) 0.001(3)
C31 0.050(4) 0.051(4) 0.045(4) 0.004(3) 0.024(3) 0.012(3)
C37 0.029(3) 0.077(5) 0.043(4) -0.003(4) -0.007(3) -0.011(3)
C39 0.044(4) 0.038(3) 0.021(3) 0.001(3) 0.005(3) 0.003(3)
C26 0.035(3) 0.051(4) 0.032(3) 0.010(3) 0.011(3) -0.002(3)
C9 0.034(3) 0.038(4) 0.029(3) -0.002(2) 0.006(2) 0.008(2)
C11 0.049(4) 0.047(4) 0.049(4) -0.011(3) 0.020(3) -0.013(3)
C17 0.068(5) 0.012(3) 0.045(4) 0.000(3) 0.019(3) -0.008(3)
C30 0.022(3) 0.053(4) 0.067(5) 0.000(3) 0.020(3) 0.003(3)
C3 0.033(4) 0.047(4) 0.059(4) 0.020(3) -0.010(3) -0.013(3)
C14 0.039(3) 0.039(3) 0.033(3) 0.005(3) 0.007(2) -0.010(3)
C12 0.030(3) 0.068(5) 0.065(4) -0.010(3) 0.012(3) 0.004(3)
C8 0.041(4) 0.044(4) 0.051(4) -0.002(3) 0.011(3) 0.009(3)
C13 0.052(4) 0.027(3) 0.028(3) 0.007(2) 0.008(3) 0.002(3)
C24 0.035(3) 0.032(3) 0.050(4) -0.001(3) 0.013(3) 0.004(3)
C16 0.050(4) 0.034(4) 0.034(4) 0.012(3) -0.007(3) -0.016(3)
C5 0.048(3) 0.029(3) 0.039(3) 0.007(3) 0.004(3) -0.014(3)
Ru2 0.0299(3) 0.0297(2) 0.0313(2) 0.0028(2) 0.0052(2) -0.0037(2)
P1A 0.0267(8) 0.0282(8) 0.0293(8) 0.0007(6) 0.0052(6) 0.0000(6)
O1A 0.029(2) 0.057(3) 0.034(2) -0.003(2) 0.0072(18) 0.0033(18)
N1A 0.028(3) 0.035(3) 0.030(3) -0.001(2) 0.008(2) 0.002(2)
C27A 0.038(4) 0.037(3) 0.031(3) -0.001(3) 0.005(3) 0.003(3)
C47A 0.030(3) 0.036(3) 0.031(3) -0.007(3) 0.005(2) -0.005(3)
C18A 0.049(4) 0.024(3) 0.068(5) 0.009(3) 0.023(4) -0.004(3)
C45A 0.035(3) 0.030(3) 0.034(3) 0.004(3) 0.014(3) -0.001(3)
C35A 0.028(3) 0.032(3) 0.028(3) -0.002(3) 0.004(2) 0.000(2)
C34A 0.021(3) 0.024(3) 0.037(3) 0.001(2) 0.011(2) 0.003(2)
C23A 0.038(3) 0.036(3) 0.038(3) -0.007(3) 0.011(3) -0.007(3)
C28A 0.026(3) 0.029(3) 0.036(3) -0.002(3) 0.003(3) -0.003(2)
C40A 0.029(3) 0.029(3) 0.031(3) 0.006(3) 0.004(3) 0.001(2)
C1A 0.029(3) 0.035(3) 0.033(3) 0.007(3) 0.009(3) -0.002(3)
O2A 0.039(2) 0.048(3) 0.035(2) -0.0051(19) -0.0003(19) -0.0092(19)
C22A 0.031(3) 0.036(3) 0.020(3) 0.001(2) -0.002(2) 0.002(2)
C13A 0.038(4) 0.041(4) 0.041(4) 0.000(3) 0.000(3) -0.018(3)
C16A 0.059(4) 0.029(3) 0.024(3) 0.000(3) -0.001(3) -0.006(3)
C54A 0.063(4) 0.028(3) 0.060(4) 0.009(3) 0.035(4) 0.011(3)
C51A 0.039(3) 0.028(4) 0.038(3) 0.001(3) 0.003(3) -0.004(3)
C29A 0.036(3) 0.033(3) 0.040(3) -0.004(3) 0.005(3) -0.005(3)
C44A 0.037(3) 0.034(3) 0.035(3) -0.006(3) 0.003(3) -0.003(3)
C6A 0.038(3) 0.023(3) 0.038(3) -0.002(3) 0.014(3) -0.002(2)
C30A 0.028(3) 0.051(4) 0.068(4) -0.015(4) 0.009(3) 0.008(3)
C41A 0.038(3) 0.040(3) 0.030(3) -0.003(3) 0.013(3) -0.006(3)
C33A 0.032(3) 0.037(3) 0.034(3) -0.007(3) 0.006(3) -0.005(3)
C4A 0.065(5) 0.037(4) 0.038(4) -0.007(3) 0.026(4) -0.004(3)
C57A 0.034(3) 0.029(3) 0.034(3) -0.002(3) 0.002(3) -0.004(3)
C43A 0.026(3) 0.045(4) 0.052(4) -0.003(3) 0.010(3) -0.010(3)
C26A 0.031(3) 0.046(4) 0.057(4) -0.002(3) 0.007(3) -0.004(3)
C9A 0.024(3) 0.034(3) 0.042(4) 0.000(3) 0.001(3) -0.005(2)
C48A 0.028(3) 0.033(3) 0.043(4) -0.001(3) 0.013(3) -0.002(3)
C5A 0.056(4) 0.028(3) 0.037(4) 0.001(3) 0.010(3) -0.007(3)
B1A 0.026(3) 0.030(4) 0.033(4) 0.000(3) 0.009(3) 0.003(3)
C50A 0.045(4) 0.046(4) 0.034(3) 0.008(3) 0.000(3) 0.000(3)
C7A 0.031(3) 0.030(3) 0.041(4) -0.001(3) 0.006(3) -0.011(3)
C31A 0.034(3) 0.059(4) 0.047(4) -0.016(3) 0.016(3) -0.003(3)
C39A 0.037(3) 0.035(3) 0.034(3) 0.003(3) 0.003(3) 0.003(3)
C24A 0.051(4) 0.044(4) 0.035(3) -0.009(3) 0.009(3) -0.014(3)
C32A 0.027(3) 0.050(4) 0.028(3) -0.006(3) 0.007(3) -0.011(3)
C46A 0.022(3) 0.030(3) 0.028(3) 0.001(2) 0.008(2) 0.002(2)
C53A 0.044(4) 0.034(3) 0.049(4) 0.006(3) 0.021(3) 0.003(3)
C36A 0.038(3) 0.037(4) 0.041(4) 0.004(3) 0.005(3) 0.007(3)
C42A 0.049(4) 0.044(4) 0.040(4) -0.003(3) 0.018(3) -0.011(3)
C63A 0.046(4) 0.037(4) 0.048(4) 0.000(3) 0.007(3) -0.007(3)
C58A 0.035(3) 0.028(3) 0.029(3) -0.001(3) 0.009(3) -0.010(3)
C49A 0.037(4) 0.034(3) 0.048(4) 0.009(3) 0.006(3) 0.001(3)
C2A 0.041(4) 0.042(4) 0.051(4) 0.000(3) 0.020(3) 0.004(3)
C8A 0.032(3) 0.039(4) 0.055(4) 0.003(3) -0.001(3) -0.001(3)
C25A 0.036(3) 0.048(4) 0.055(4) 0.006(3) -0.008(3) -0.018(3)
C59A 0.042(4) 0.038(4) 0.048(4) 0.000(3) 0.000(3) -0.004(3)
C52A 0.037(3) 0.027(3) 0.023(3) 0.000(2) 0.003(2) -0.002(3)
C3A 0.045(4) 0.043(4) 0.063(5) 0.005(3) 0.029(4) 0.008(3)
C37A 0.045(4) 0.027(3) 0.054(4) 0.009(3) 0.012(3) 0.004(3)
C38A 0.047(4) 0.034(4) 0.049(4) -0.018(3) 0.009(3) 0.001(3)
C56A 0.026(3) 0.047(4) 0.045(4) -0.002(3) 0.014(3) -0.002(3)
C14A 0.052(4) 0.033(4) 0.055(4) 0.018(3) -0.011(4) -0.015(3)
C19A 0.072(5) 0.042(4) 0.070(5) 0.032(3) -0.010(4) -0.014(3)
C15A 0.056(4) 0.039(4) 0.039(4) -0.004(3) 0.014(3) -0.025(3)
C41 0.036(3) 0.039(3) 0.033(3) 0.005(3) 0.011(2) 0.002(3)
C50 0.047(4) 0.036(4) 0.038(4) 0.005(3) 0.007(3) 0.002(3)
C59 0.045(4) 0.052(4) 0.043(4) 0.004(3) 0.005(3) -0.017(3)
C43 0.044(4) 0.043(4) 0.063(5) 0.026(4) 0.016(3) 0.006(3)
C46 0.036(3) 0.035(3) 0.023(3) -0.002(2) -0.002(2) -0.002(3)
C47 0.044(4) 0.037(3) 0.039(4) 0.001(3) -0.002(3) 0.000(3)
C40 0.021(3) 0.043(4) 0.030(3) -0.002(3) 0.005(2) 0.004(3)
C57 0.037(4) 0.038(4) 0.036(4) -0.002(3) 0.006(3) -0.002(3)
C60 0.041(4) 0.068(5) 0.049(4) 0.006(4) 0.001(3) -0.028(3)
B1 0.035(4) 0.033(4) 0.023(3) -0.003(3) 0.001(3) -0.004(3)
C53 0.039(4) 0.043(4) 0.033(3) -0.002(3) 0.002(3) 0.005(3)
C58 0.035(3) 0.031(3) 0.036(3) 0.011(3) 0.003(3) -0.005(3)
C44 0.046(3) 0.065(5) 0.034(3) 0.014(4) 0.012(3) 0.012(3)
C62 0.067(5) 0.049(4) 0.045(4) -0.002(3) 0.011(4) -0.002(3)
C45 0.049(4) 0.048(4) 0.027(3) 0.006(3) 0.008(3) 0.003(3)
C51 0.041(4) 0.030(3) 0.038(3) -0.002(3) 0.005(3) -0.006(3)
C52 0.038(3) 0.032(3) 0.036(3) -0.004(3) 0.016(3) 0.007(3)
C55 0.033(4) 0.056(5) 0.061(5) -0.017(4) 0.006(3) -0.006(3)
C42 0.034(4) 0.036(4) 0.061(4) 0.003(3) 0.011(3) 0.009(3)
C54 0.036(4) 0.068(5) 0.044(4) -0.010(4) -0.002(3) 0.004(3)
C48 0.027(3) 0.067(5) 0.048(4) 0.008(3) 0.004(3) -0.005(3)
C63 0.063(4) 0.038(4) 0.032(4) -0.001(3) 0.004(3) 0.004(3)
C56 0.056(4) 0.044(4) 0.051(4) -0.004(3) 0.028(4) -0.006(3)
C49 0.046(4) 0.049(4) 0.034(4) 0.002(3) 0.000(3) 0.014(3)
C10A 0.038(3) 0.034(3) 0.042(4) 0.000(3) 0.010(3) -0.003(3)
C62A 0.081(5) 0.053(5) 0.032(4) -0.004(3) 0.013(4) -0.009(4)
C61 0.066(5) 0.053(4) 0.031(4) 0.005(3) 0.002(3) -0.025(4)
C11A 0.053(4) 0.040(4) 0.058(4) 0.007(3) 0.004(3) -0.012(3)
C17A 0.055(4) 0.030(3) 0.043(4) 0.003(3) 0.009(3) -0.010(3)
C61A 0.081(5) 0.058(5) 0.031(4) -0.004(4) -0.003(4) -0.011(4)
C21 0.097(6) 0.032(4) 0.059(5) -0.005(3) 0.016(4) -0.011(4)
C60A 0.061(5) 0.062(5) 0.043(4) 0.020(4) -0.024(4) -0.014(4)
C55A 0.048(4) 0.047(4) 0.052(4) 0.003(3) 0.019(3) 0.014(3)
C20A 0.052(4) 0.085(6) 0.082(5) -0.014(4) 0.024(4) -0.030(4)
C21A 0.097(6) 0.039(4) 0.061(5) -0.021(3) 0.023(4) 0.002(4)
C12A 0.034(4) 0.062(5) 0.087(5) 0.014(4) 0.014(4) -0.007(3)

loop_
_atom_type_symbol
_atom_type_description
_atom_type_scat_dispersion_real
_atom_type_scat_dispersion_imag
_atom_type_scat_source
C C 0.0033 0.0016 'International Tables Vol C Tables 4.2.6.8 and 6.1.1.4'
H H 0.0000 0.0000 'International Tables Vol C Tables 4.2.6.8 and 6.1.1.4'
B B 0.0013 0.0007 'International Tables Vol C Tables 4.2.6.8 and 6.1.1.4'
N N 0.0061 0.0033 'International Tables Vol C Tables 4.2.6.8 and 6.1.1.4'
O O 0.0106 0.0060 'International Tables Vol C Tables 4.2.6.8 and 6.1.1.4'
P P 0.1023 0.0942 'International Tables Vol C Tables 4.2.6.8 and 6.1.1.4'
Ru Ru -1.2594 0.8363 'International Tables Vol C Tables 4.2.6.8 and 6.1.1.4'

loop_
_geom_angle_atom_site_label_1
_geom_angle_atom_site_label_2
_geom_angle_atom_site_label_3
_geom_angle
_geom_angle_site_symmetry_1
_geom_angle_site_symmetry_3
_geom_angle_publ_flag
O1 Ru1 N1 83.62(15) . . ?
O1 Ru1 C18 159.18(19) . . ?
N1 Ru1 C18 97.8(2) . . ?
O1 Ru1 C15 87.47(17) . . ?
N1 Ru1 C15 139.80(19) . . ?
C18 Ru1 C15 78.0(2) . . ?
O1 Ru1 C14 110.90(17) . . ?
N1 Ru1 C14 162.30(19) . . ?
C18 Ru1 C14 64.9(2) . . ?
C15 Ru1 C14 36.69(17) . . ?
O1 Ru1 C16 93.97(18) . . ?
N1 Ru1 C16 104.5(2) . . ?
C18 Ru1 C16 65.5(2) . . ?
C15 Ru1 C16 37.09(19) . . ?
C14 Ru1 C16 65.6(2) . . ?
O1 Ru1 C13 147.15(17) . . ?
N1 Ru1 C13 129.18(18) . . ?
C18 Ru1 C13 35.67(19) . . ?
C15 Ru1 C13 66.49(19) . . ?
C14 Ru1 C13 36.68(17) . . ?
C16 Ru1 C13 77.5(2) . . ?
O1 Ru1 C17 123.3(2) . . ?
N1 Ru1 C17 86.34(19) . . ?
C18 Ru1 C17 36.8(2) . . ?
C15 Ru1 C17 66.3(2) . . ?
C14 Ru1 C17 77.3(2) . . ?
C16 Ru1 C17 36.2(2) . . ?
C13 Ru1 C17 65.5(2) . . ?
O1 Ru1 P1 83.10(10) . . ?
N1 Ru1 P1 99.00(12) . . ?
C18 Ru1 P1 116.92(17) . . ?
C15 Ru1 P1 118.74(15) . . ?
C14 Ru1 P1 92.95(15) . . ?
C16 Ru1 P1 155.82(17) . . ?
C13 Ru1 P1 91.97(14) . . ?
C17 Ru1 P1 153.61(18) . . ?
C22 P1 C34 105.2(2) . . ?
C22 P1 C28 100.3(2) . . ?
C34 P1 C28 103.5(2) . . ?
C22 P1 Ru1 118.82(18) . . ?
C34 P1 Ru1 117.82(17) . . ?
C28 P1 Ru1 108.82(16) . . ?
C39 C34 C35 117.6(5) . . ?
C39 C34 P1 120.8(4) . . ?
C35 C34 P1 121.6(4) . . ?
C1 O1 Ru1 120.4(3) . . ?
C7 N1 C9 106.9(4) . . ?
C7 N1 Ru1 120.3(3) . . ?
C9 N1 Ru1 130.1(3) . . ?
C7 O2 C8 105.7(4) . . ?
C22 C27 C26 119.8(5) . . ?
C1 C6 C5 120.3(5) . . ?
C1 C6 C7 120.9(5) . . ?
C5 C6 C7 118.8(5) . . ?
O1 C1 C6 125.0(5) . . ?
O1 C1 C2 117.6(5) . . ?
C6 C1 C2 117.4(5) . . ?
C24 C23 C22 118.4(5) . . ?
C30 C29 C28 121.4(5) . . ?
C13 C18 C17 123.0(6) . . ?
C13 C18 Ru1 73.8(3) . . ?
C17 C18 Ru1 73.6(3) . . ?
C36 C35 C34 121.7(5) . . ?
C37 C38 C39 119.6(5) . . ?
C11 C10 C12 111.3(4) . . ?
C11 C10 C9 113.1(4) . . ?
C12 C10 C9 108.9(4) . . ?
N1 C7 O2 115.9(4) . . ?
N1 C7 C6 126.4(5) . . ?
O2 C7 C6 117.7(4) . . ?
C28 C33 C32 120.1(5) . . ?
C33 C28 C29 117.7(5) . . ?
C33 C28 P1 125.6(4) . . ?
C29 C28 P1 116.6(4) . . ?
C14 C15 C16 118.8(5) . . ?
C14 C15 C20 121.4(5) . . ?
C16 C15 C20 119.8(5) . . ?
C14 C15 Ru1 72.6(3) . . ?
C16 C15 Ru1 72.4(3) . . ?
C20 C15 Ru1 127.8(4) . . ?
C31 C32 C33 121.7(6) . . ?
C27 C22 C23 120.0(5) . . ?
C27 C22 P1 118.6(4) . . ?
C23 C22 P1 121.4(4) . . ?
C5 C4 C3 119.2(5) . . ?
C3 C2 C1 120.1(6) . . ?
C37 C36 C35 120.2(6) . . ?
C24 C25 C26 120.5(5) . . ?
C32 C31 C30 119.2(6) . . ?
C36 C37 C38 120.2(6) . . ?
C34 C39 C38 120.7(5) . . ?
C25 C26 C27 119.2(5) . . ?
N1 C9 C8 102.1(4) . . ?
N1 C9 C10 111.8(4) . . ?
C8 C9 C10 114.0(4) . . ?
C16 C17 C18 117.8(6) . . ?
C16 C17 C21 120.5(6) . . ?
C18 C17 C21 121.7(6) . . ?
C16 C17 Ru1 71.0(3) . . ?
C18 C17 Ru1 69.7(3) . . ?
C21 C17 Ru1 130.2(4) . . ?
C31 C30 C29 119.9(5) . . ?
C2 C3 C4 122.6(6) . . ?
C15 C14 C13 121.0(5) . . ?
C15 C14 Ru1 70.7(3) . . ?
C13 C14 Ru1 72.3(3) . . ?
O2 C8 C9 103.7(4) . . ?
C18 C13 C14 118.4(5) . . ?
C18 C13 C19 121.7(5) . . ?
C14 C13 C19 119.6(5) . . ?
C18 C13 Ru1 70.5(3) . . ?
C14 C13 Ru1 71.0(3) . . ?
C19 C13 Ru1 135.5(4) . . ?
C25 C24 C23 122.0(5) . . ?
C17 C16 C15 120.9(5) . . ?
C17 C16 Ru1 72.8(3) . . ?
C15 C16 Ru1 70.5(3) . . ?
C4 C5 C6 120.3(5) . . ?
O1A Ru2 N1A 84.46(15) . . ?
O1A Ru2 C15A 94.97(19) . . ?
N1A Ru2 C15A 101.57(19) . . ?
O1A Ru2 C13A 85.39(18) . . ?
N1A Ru2 C13A 136.38(19) . . ?
C15A Ru2 C13A 37.54(19) . . ?
O1A Ru2 C14A 127.2(2) . . ?
N1A Ru2 C14A 86.70(19) . . ?
C15A Ru2 C14A 36.9(2) . . ?
C13A Ru2 C14A 66.7(2) . . ?
O1A Ru2 C16A 106.94(19) . . ?
N1A Ru2 C16A 163.36(18) . . ?
C15A Ru2 C16A 66.0(2) . . ?
C13A Ru2 C16A 36.72(19) . . ?
C14A Ru2 C16A 76.8(2) . . ?
O1A Ru2 C18A 160.96(18) . . ?
N1A Ru2 C18A 101.8(2) . . ?
C15A Ru2 C18A 66.3(2) . . ?
C13A Ru2 C18A 77.7(2) . . ?
C14A Ru2 C18A 37.0(2) . . ?
C16A Ru2 C18A 63.6(2) . . ?
O1A Ru2 C17A 141.97(19) . . ?
N1A Ru2 C17A 133.5(2) . . ?
C15A Ru2 C17A 77.9(2) . . ?
C13A Ru2 C17A 66.1(2) . . ?
C14A Ru2 C17A 65.0(2) . . ?
C16A Ru2 C17A 35.94(19) . . ?
C18A Ru2 C17A 34.7(2) . . ?
O1A Ru2 P1A 80.78(10) . . ?
N1A Ru2 P1A 96.84(12) . . ?
C15A Ru2 P1A 160.62(16) . . ?
C13A Ru2 P1A 123.08(16) . . ?
C14A Ru2 P1A 152.0(2) . . ?
C16A Ru2 P1A 96.95(14) . . ?
C18A Ru2 P1A 115.79(17) . . ?
C17A Ru2 P1A 93.80(15) . . ?
C34A P1A C28A 102.8(2) . . ?
C34A P1A C22A 101.6(2) . . ?
C28A P1A C22A 104.6(2) . . ?
C34A P1A Ru2 119.39(17) . . ?
C28A P1A Ru2 119.03(17) . . ?
C22A P1A Ru2 107.28(16) . . ?
C1A O1A Ru2 124.2(3) . . ?
C7A N1A C9A 109.2(4) . . ?
C7A N1A Ru2 120.5(4) . . ?
C9A N1A Ru2 127.2(3) . . ?
C26A C27A C22A 120.4(5) . . ?
C48A C47A C46A 122.7(5) . . ?
C17A C18A C14A 122.6(6) . . ?
C17A C18A Ru2 75.0(4) . . ?
C14A C18A Ru2 71.0(3) . . ?
C44A C45A C40A 123.2(5) . . ?
C36A C35A C34A 121.5(5) . . ?
C39A C34A C35A 117.9(5) . . ?
C39A C34A P1A 120.9(4) . . ?
C35A C34A P1A 121.1(4) . . ?
C22A C23A C24A 120.0(5) . . ?
C33A C28A C29A 118.6(5) . . ?
C33A C28A P1A 122.5(4) . . ?
C29A C28A P1A 118.9(4) . . ?
C41A C40A C45A 113.7(5) . . ?
C41A C40A B1A 123.7(5) . . ?
C45A C40A B1A 122.6(5) . . ?
O1A C1A C2A 117.6(5) . . ?
O1A C1A C6A 125.5(5) . . ?
C2A C1A C6A 116.9(5) . . ?
C7A O2A C8A 106.3(4) . . ?
C23A C22A C27A 118.9(5) . . ?
C23A C22A P1A 123.5(4) . . ?
C27A C22A P1A 117.5(4) . . ?
C16A C13A C15A 118.0(6) . . ?
C16A C13A C20A 121.3(6) . . ?
C15A C13A C20A 120.8(6) . . ?
C16A C13A Ru2 72.8(3) . . ?
C15A C13A Ru2 70.6(3) . . ?
C20A C13A Ru2 126.5(4) . . ?
C13A C16A C17A 122.8(6) . . ?
C13A C16A Ru2 70.5(3) . . ?
C17A C16A Ru2 74.5(3) . . ?
C55A C54A C53A 119.5(5) . . ?
C50A C51A C46A 122.3(5) . . ?
C30A C29A C28A 120.4(5) . . ?
C45A C44A C43A 120.1(5) . . ?
C1A C6A C5A 120.7(5) . . ?
C1A C6A C7A 119.7(5) . . ?
C5A C6A C7A 119.4(5) . . ?
C31A C30A C29A 119.6(5) . . ?
C42A C41A C40A 124.5(5) . . ?
C32A C33A C28A 120.4(5) . . ?
C5A C4A C3A 118.8(5) . . ?
C56A C57A C52A 123.5(5) . . ?
C44A C43A C42A 118.8(5) . . ?
C25A C26A C27A 119.7(5) . . ?
N1A C9A C10A 112.8(4) . . ?
N1A C9A C8A 100.8(4) . . ?
C10A C9A C8A 113.7(4) . . ?
C49A C48A C47A 120.0(5) . . ?
C4A C5A C6A 120.6(6) . . ?
C58A B1A C52A 107.9(4) . . ?
C58A B1A C40A 108.1(4) . . ?
C52A B1A C40A 112.2(4) . . ?
C58A B1A C46A 111.2(4) . . ?
C52A B1A C46A 107.5(4) . . ?
C40A B1A C46A 110.0(4) . . ?
C51A C50A C49A 120.3(5) . . ?
N1A C7A O2A 114.9(5) . . ?
N1A C7A C6A 128.5(5) . . ?
O2A C7A C6A 116.5(5) . . ?
C32A C31A C30A 120.4(5) . . ?
C34A C39A C38A 120.8(5) . . ?
C25A C24A C23A 120.8(5) . . ?
C31A C32A C33A 120.5(5) . . ?
C47A C46A C51A 115.3(5) . . ?
C47A C46A B1A 122.9(5) . . ?
C51A C46A B1A 121.6(5) . . ?
C54A C53A C52A 123.3(5) . . ?
C35A C36A C37A 119.8(5) . . ?
C41A C42A C43A 119.7(5) . . ?
C62A C63A C58A 124.1(6) . . ?
C59A C58A C63A 111.7(5) . . ?
C59A C58A B1A 124.3(5) . . ?
C63A C58A B1A 123.6(5) . . ?
C50A C49A C48A 119.4(5) . . ?
C3A C2A C1A 121.2(6) . . ?
O2A C8A C9A 104.4(4) . . ?
C24A C25A C26A 120.2(5) . . ?
C60A C59A C58A 124.6(6) . . ?
C53A C52A C57A 114.6(5) . . ?
C53A C52A B1A 122.4(5) . . ?
C57A C52A B1A 122.7(5) . . ?
C2A C3A C4A 121.8(5) . . ?
C36A C37A C38A 120.2(6) . . ?
C37A C38A C39A 119.8(5) . . ?
C55A C56A C57A 119.3(5) . . ?
C15A C14A C18A 118.7(6) . . ?
C15A C14A C19A 119.8(6) . . ?
C18A C14A C19A 121.5(6) . . ?
C15A C14A Ru2 70.0(3) . . ?
C18A C14A Ru2 72.0(3) . . ?
C19A C14A Ru2 129.4(4) . . ?
C14A C15A C13A 120.2(6) . . ?
C14A C15A Ru2 73.1(3) . . ?
C13A C15A Ru2 71.9(3) . . ?
C40 C41 C42 123.0(5) . . ?
C49 C50 C51 122.3(6) . . ?
C58 C59 C60 121.6(6) . . ?
C42 C43 C44 119.2(6) . . ?
C51 C46 C47 113.5(5) . . ?
C51 C46 B1 124.8(5) . . ?
C47 C46 B1 121.7(5) . . ?
C48 C47 C46 123.5(6) . . ?
C41 C40 C45 114.1(5) . . ?
C41 C40 B1 125.1(5) . . ?
C45 C40 B1 120.5(5) . . ?
C56 C57 C52 123.5(6) . . ?
C61 C60 C59 120.5(6) . . ?
C58 B1 C46 110.7(5) . . ?
C58 B1 C40 109.7(4) . . ?
C46 B1 C40 105.6(4) . . ?
C58 B1 C52 107.4(4) . . ?
C46 B1 C52 110.8(4) . . ?
C40 B1 C52 112.7(4) . . ?
C52 C53 C54 122.1(6) . . ?
C63 C58 C59 115.4(5) . . ?
C63 C58 B1 120.5(5) . . ?
C59 C58 B1 124.1(5) . . ?
C45 C44 C43 120.5(5) . . ?
C61 C62 C63 119.6(6) . . ?
C44 C45 C40 123.4(6) . . ?
C50 C51 C46 123.2(5) . . ?
C53 C52 C57 114.1(5) . . ?
C53 C52 B1 126.2(5) . . ?
C57 C52 B1 119.7(5) . . ?
C56 C55 C54 118.6(6) . . ?
C43 C42 C41 119.9(6) . . ?
C55 C54 C53 121.3(6) . . ?
C47 C48 C49 120.2(6) . . ?
C58 C63 C62 123.8(6) . . ?
C55 C56 C57 120.3(6) . . ?
C50 C49 C48 117.2(6) . . ?
C9A C10A C12A 109.0(4) . . ?
C9A C10A C11A 114.5(5) . . ?
C12A C10A C11A 111.5(5) . . ?
C61A C62A C63A 121.7(7) . . ?
C62 C61 C60 119.1(6) . . ?
C18A C17A C16A 117.7(6) . . ?
C18A C17A C21A 120.5(6) . . ?
C16A C17A C21A 121.5(6) . . ?
C18A C17A Ru2 70.3(3) . . ?
C16A C17A Ru2 69.5(3) . . ?
C21A C17A Ru2 136.7(4) . . ?
C62A C61A C60A 117.9(6) . . ?
C61A C60A C59A 119.8(6) . . ?
C56A C55A C54A 119.8(5) . . ?

loop_
_geom_bond_atom_site_label_1
_geom_bond_atom_site_label_2
_geom_bond_distance
_geom_bond_site_symmetry_2
_geom_bond_publ_flag
Ru1 O1 2.049(3) . ?
Ru1 N1 2.100(4) . ?
Ru1 C18 2.210(6) . ?
Ru1 C15 2.211(5) . ?
Ru1 C14 2.235(5) . ?
Ru1 C16 2.236(5) . ?
Ru1 C13 2.251(5) . ?
Ru1 C17 2.260(5) . ?
Ru1 P1 2.3711(14) . ?
P1 C22 1.826(5) . ?
P1 C34 1.833(5) . ?
P1 C28 1.840(5) . ?
C34 C39 1.383(7) . ?
C34 C35 1.385(7) . ?
O1 C1 1.309(6) . ?
N1 C7 1.312(6) . ?
N1 C9 1.492(5) . ?
O2 C7 1.351(5) . ?
O2 C8 1.463(6) . ?
C27 C22 1.380(7) . ?
C27 C26 1.397(7) . ?
C6 C1 1.412(7) . ?
C6 C5 1.423(6) . ?
C6 C7 1.432(6) . ?
C1 C2 1.416(7) . ?
C23 C24 1.374(7) . ?
C23 C22 1.416(7) . ?
C29 C30 1.373(6) . ?
C29 C28 1.390(6) . ?
C18 C13 1.367(7) . ?
C18 C17 1.410(8) . ?
C35 C36 1.370(7) . ?
C38 C37 1.365(8) . ?
C38 C39 1.403(7) . ?
C20 C15 1.488(7) . ?
C10 C11 1.518(7) . ?
C10 C12 1.539(7) . ?
C10 C9 1.540(7) . ?
C33 C28 1.378(7) . ?
C33 C32 1.381(7) . ?
C19 C13 1.495(6) . ?
C15 C14 1.399(6) . ?
C15 C16 1.415(7) . ?
C32 C31 1.353(7) . ?
C4 C5 1.364(7) . ?
C4 C3 1.376(7) . ?
C2 C3 1.372(7) . ?
C36 C37 1.365(8) . ?
C25 C24 1.347(7) . ?
C25 C26 1.392(7) . ?
C31 C30 1.372(8) . ?
C9 C8 1.521(6) . ?
C17 C16 1.398(8) . ?
C17 C21 1.513(7) . ?
C14 C13 1.411(7) . ?
Ru2 O1A 2.057(4) . ?
Ru2 N1A 2.093(4) . ?
Ru2 C15A 2.182(5) . ?
Ru2 C13A 2.199(5) . ?
Ru2 C14A 2.222(6) . ?
Ru2 C16A 2.229(5) . ?
Ru2 C18A 2.235(6) . ?
Ru2 C17A 2.293(6) . ?
Ru2 P1A 2.3774(15) . ?
P1A C34A 1.834(5) . ?
P1A C28A 1.839(5) . ?
P1A C22A 1.841(5) . ?
O1A C1A 1.305(6) . ?
N1A C7A 1.292(6) . ?
N1A C9A 1.491(6) . ?
C27A C26A 1.384(7) . ?
C27A C22A 1.390(7) . ?
C47A C48A 1.380(7) . ?
C47A C46A 1.386(7) . ?
C18A C17A 1.352(8) . ?
C18A C14A 1.413(8) . ?
C45A C44A 1.380(7) . ?
C45A C40A 1.410(7) . ?
C35A C36A 1.365(7) . ?
C35A C34A 1.388(6) . ?
C34A C39A 1.378(7) . ?
C23A C22A 1.374(6) . ?
C23A C24A 1.383(6) . ?
C28A C33A 1.383(7) . ?
C28A C29A 1.392(7) . ?
C40A C41A 1.409(6) . ?
C40A B1A 1.653(8) . ?
C1A C2A 1.401(7) . ?
C1A C6A 1.418(7) . ?
O2A C7A 1.365(6) . ?
O2A C8A 1.455(6) . ?
C13A C16A 1.395(7) . ?
C13A C15A 1.410(7) . ?
C13A C20A 1.501(7) . ?
C16A C17A 1.396(8) . ?
C54A C55A 1.384(7) . ?
C54A C53A 1.388(7) . ?
C51A C50A 1.369(7) . ?
C51A C46A 1.412(6) . ?
C29A C30A 1.381(6) . ?
C44A C43A 1.383(7) . ?
C6A C5A 1.419(7) . ?
C6A C7A 1.443(7) . ?
C30A C31A 1.376(7) . ?
C41A C42A 1.355(7) . ?
C33A C32A 1.376(6) . ?
C4A C5A 1.361(7) . ?
C4A C3A 1.396(8) . ?
C57A C56A 1.384(7) . ?
C57A C52A 1.405(6) . ?
C43A C42A 1.397(7) . ?
C26A C25A 1.368(7) . ?
C9A C10A 1.518(7) . ?
C9A C8A 1.540(7) . ?
C48A C49A 1.374(7) . ?
B1A C58A 1.623(8) . ?
B1A C52A 1.637(7) . ?
B1A C46A 1.669(8) . ?
C50A C49A 1.371(7) . ?
C31A C32A 1.358(7) . ?
C39A C38A 1.383(7) . ?
C24A C25A 1.355(7) . ?
C53A C52A 1.391(7) . ?
C36A C37A 1.367(7) . ?
C63A C62A 1.375(7) . ?
C63A C58A 1.408(7) . ?
C58A C59A 1.408(7) . ?
C2A C3A 1.376(7) . ?
C59A C60A 1.383(7) . ?
C37A C38A 1.372(7) . ?
C56A C55A 1.374(7) . ?
C14A C15A 1.393(8) . ?
C14A C19A 1.529(8) . ?
C41 C40 1.396(7) . ?
C41 C42 1.399(7) . ?
C50 C49 1.360(7) . ?
C50 C51 1.372(7) . ?
C59 C58 1.401(7) . ?
C59 C60 1.405(8) . ?
C43 C42 1.353(8) . ?
C43 C44 1.381(8) . ?
C46 C51 1.396(6) . ?
C46 C47 1.408(7) . ?
C46 B1 1.634(8) . ?
C47 C48 1.382(7) . ?
C40 C45 1.403(7) . ?
C40 B1 1.638(8) . ?
C57 C56 1.390(7) . ?
C57 C52 1.394(7) . ?
C60 C61 1.381(8) . ?
B1 C58 1.630(8) . ?
B1 C52 1.641(8) . ?
C53 C52 1.385(7) . ?
C53 C54 1.402(7) . ?
C58 C63 1.383(7) . ?
C44 C45 1.359(7) . ?
C62 C61 1.370(8) . ?
C62 C63 1.392(7) . ?
C55 C56 1.352(8) . ?
C55 C54 1.352(8) . ?
C48 C49 1.396(7) . ?
C10A C12A 1.519(7) . ?
C10A C11A 1.531(7) . ?
C62A C61A 1.349(8) . ?
C17A C21A 1.494(7) . ?
C61A C60A 1.384(8) . ?
